data_4305287
loop_
_publ_author_name
'Ewan Galbraith'
'Thomas M. Fyles'
'Frank Marken'
'Matthew G. Davidson'
'Tony D. James'

_publ_contact_author_address
;Department of Chemistry,
University of Bath,
Bath 
BA1 7AY UK
;
_publ_contact_author_email m.g.davidson@bath.ac.uk
_publ_contact_author_name 'Matthew G. Davidson'
_publ_section_title
;
Fluorescent Boron Bis(phenolate) with Association Response to Chloride and
Dissociation Response to Fluoride
;
_journal_name_full 'Inorganic Chemistry'
_journal_page_first 6236
_journal_page_last 6244
_journal_paper_doi 10.1021/ic800204q
_journal_volume 47
_journal_year 2008
_chemical_formula_sum 'C20 H27 B O2'
_chemical_formula_weight 310.23
_space_group_IT_number 14
_symmetry_cell_setting monoclinic
_symmetry_Int_Tables_number 14
_symmetry_space_group_name_Hall '-P 2yab'
_symmetry_space_group_name_H-M 'P 1 21/a 1'
_atom_sites_solution_hydrogens geom
_atom_sites_solution_primary direct
_atom_sites_solution_secondary difmap
_audit_creation_method SHELXL-97
_cell_angle_alpha 90.00
_cell_angle_beta 105.1010(10)
_cell_angle_gamma 90.00
_cell_formula_units_Z 8
_cell_length_a 12.01200(10)
_cell_length_b 14.42000(10)
_cell_length_c 21.9640(2)
_cell_measurement_temperature 150(2)
_cell_volume 3673.08(5)
_computing_cell_refinement 'HKL Scalepack (Otwinski & Minor, 1997)'
_computing_data_collection 'Collect (Nonius BV, 1997-2000)'
_computing_data_reduction 'HKL Denzo & Scalepack (Otwinski & Minor 1997)'
_computing_structure_refinement 'SHELXL-97 (Sheldrick, 1997)'
_computing_structure_solution 'SHELXS-97 (Sheldrick, 1990)'
_diffrn_ambient_temperature 150(2)
_diffrn_measured_fraction_theta_full 0.996
_diffrn_measured_fraction_theta_max 0.996
_diffrn_measurement_device_type 'Nonius Kappa CCD'
_diffrn_measurement_method CCD
_diffrn_radiation_monochromator graphite
_diffrn_radiation_probe x-ray
_diffrn_radiation_type MoK\a
_diffrn_radiation_wavelength 0.71073
_diffrn_reflns_av_R_equivalents 0.0440
_diffrn_reflns_av_sigmaI/netI 0.0304
_diffrn_reflns_limit_h_max 14
_diffrn_reflns_limit_h_min -14
_diffrn_reflns_limit_k_max 17
_diffrn_reflns_limit_k_min -17
_diffrn_reflns_limit_l_max 26
_diffrn_reflns_limit_l_min -26
_diffrn_reflns_number 53331
_diffrn_reflns_theta_full 26.02
_diffrn_reflns_theta_max 26.02
_diffrn_reflns_theta_min 2.98
_diffrn_source 'fine-focus sealed tube'
_diffrn_source_type 'Nonius Kappa CCD'
_exptl_absorpt_coefficient_mu 0.069
_exptl_absorpt_correction_type none
_exptl_absorpt_process_details none
_exptl_crystal_colour Colorless
_exptl_crystal_density_diffrn 1.122
_exptl_crystal_density_method 'not measured'
_exptl_crystal_description Block
_exptl_crystal_F_000 1344
_exptl_crystal_size_max 0.20
_exptl_crystal_size_mid 0.20
_exptl_crystal_size_min 0.10
_refine_diff_density_max 0.249
_refine_diff_density_min -0.267
_refine_diff_density_rms 0.058
_refine_ls_extinction_method none
_refine_ls_goodness_of_fit_ref 1.042
_refine_ls_hydrogen_treatment mixed
_refine_ls_matrix_type full
_refine_ls_number_parameters 451
_refine_ls_number_reflns 7217
_refine_ls_number_restraints 0
_refine_ls_restrained_S_all 1.042
_refine_ls_R_factor_all 0.0603
_refine_ls_R_factor_gt 0.0474
_refine_ls_shift/su_max 0.000
_refine_ls_shift/su_mean 0.000
_refine_ls_structure_factor_coef Fsqd
_refine_ls_weighting_details 'calc w=1/[\s^2^(Fo^2^)+(0.0537P)^2^+1.3665P] where P=(Fo^2^+2Fc^2^)/3'
_refine_ls_weighting_scheme calc
_refine_ls_wR_factor_gt 0.1100
_refine_ls_wR_factor_ref 0.1186
_reflns_number_gt 6054
_reflns_number_total 7217
_reflns_threshold_expression >2sigma(I)
_cod_data_source_file ic800204q-file002_2.cif
_cod_data_source_block Compound4(k06mgd05)
_cod_original_sg_symbol_H-M 'P 21/a'
_cod_database_code 4305287

loop_
_symmetry_equiv_pos_as_xyz
'x, y, z'
'-x+1/2, y+1/2, -z'
'-x, -y, -z'
'x-1/2, -y-1/2, z'

loop_
_atom_site_label
_atom_site_type_symbol
_atom_site_fract_x
_atom_site_fract_y
_atom_site_fract_z
_atom_site_U_iso_or_equiv
_atom_site_adp_type
_atom_site_occupancy
_atom_site_symmetry_multiplicity
_atom_site_calc_flag
_atom_site_refinement_flags
_atom_site_disorder_assembly
_atom_site_disorder_group
O1 O 0.79732(9) 0.52279(8) 0.29373(5) 0.0322(2) Uani 1 1 d . . .
O2 O 0.94841(8) 0.50948(6) 0.38999(4) 0.0240(2) Uani 1 1 d . . .
O3 O 0.56781(9) 0.51181(9) 0.21346(5) 0.0414(3) Uani 1 1 d . . .
O4 O 0.59492(7) 0.50462(6) 0.10892(4) 0.0234(2) Uani 1 1 d . . .
C11 C 0.74535(11) 0.48243(9) 0.39552(6) 0.0245(3) Uani 1 1 d . . .
C12 C 0.62681(12) 0.47809(10) 0.36721(7) 0.0306(3) Uani 1 1 d . . .
H12 H 0.5987 0.4915 0.3235 0.037 Uiso 1 1 calc R . .
C13 C 0.54967(13) 0.45449(11) 0.40199(7) 0.0352(3) Uani 1 1 d . . .
H13 H 0.4695 0.4518 0.3819 0.042 Uiso 1 1 calc R . .
C14 C 0.58863(13) 0.43496(10) 0.46539(7) 0.0337(3) Uani 1 1 d . . .
H14 H 0.5356 0.4180 0.4889 0.040 Uiso 1 1 calc R . .
C15 C 0.70482(13) 0.44016(11) 0.49463(7) 0.0362(4) Uani 1 1 d . . .
H15 H 0.7319 0.4279 0.5385 0.043 Uiso 1 1 calc R . .
C16 C 0.78227(13) 0.46335(11) 0.46000(7) 0.0317(3) Uani 1 1 d . . .
H16 H 0.8622 0.4663 0.4806 0.038 Uiso 1 1 calc R . .
C21 C 0.39469(11) 0.48537(9) 0.12288(6) 0.0248(3) Uani 1 1 d . . .
C22 C 0.34393(12) 0.47876(10) 0.05817(7) 0.0297(3) Uani 1 1 d . . .
H22 H 0.3908 0.4842 0.0295 0.036 Uiso 1 1 calc R . .
C23 C 0.22614(13) 0.46433(11) 0.03491(7) 0.0355(3) Uani 1 1 d . . .
H23 H 0.1929 0.4603 -0.0093 0.043 Uiso 1 1 calc R . .
C24 C 0.15714(13) 0.45586(11) 0.07633(8) 0.0378(4) Uani 1 1 d . . .
H24 H 0.0765 0.4461 0.0605 0.045 Uiso 1 1 calc R . .
C25 C 0.20558(12) 0.46161(11) 0.14054(8) 0.0354(4) Uani 1 1 d . . .
H25 H 0.1583 0.4554 0.1689 0.043 Uiso 1 1 calc R . .
C26 C 0.32309(12) 0.47645(10) 0.16365(7) 0.0305(3) Uani 1 1 d . . .
H26 H 0.3556 0.4806 0.2079 0.037 Uiso 1 1 calc R . .
C31 C 1.03823(11) 0.52919(9) 0.36245(6) 0.0224(3) Uani 1 1 d . . .
C32 C 1.06692(11) 0.62218(9) 0.35427(6) 0.0234(3) Uani 1 1 d . . .
C33 C 1.15828(11) 0.63578(10) 0.32629(6) 0.0273(3) Uani 1 1 d . . .
H33 H 1.1804 0.6974 0.3195 0.033 Uiso 1 1 calc R . .
C34 C 1.21677(12) 0.56316(10) 0.30841(6) 0.0298(3) Uani 1 1 d . . .
H34 H 1.2765 0.5750 0.2883 0.036 Uiso 1 1 calc R . .
C35 C 1.18887(12) 0.47302(10) 0.31960(7) 0.0296(3) Uani 1 1 d . . .
H35 H 1.2312 0.4235 0.3079 0.036 Uiso 1 1 calc R . .
C36 C 1.10022(11) 0.45269(10) 0.34767(6) 0.0263(3) Uani 1 1 d . . .
C37 C 1.01527(11) 0.71134(10) 0.37565(6) 0.0264(3) Uani 1 1 d . . .
C38 C 1.10762(14) 0.75643(13) 0.42904(9) 0.0463(4) Uani 1 1 d . . .
H38A H 1.0790 0.8159 0.4404 0.069 Uiso 1 1 calc R . .
H38B H 1.1776 0.7668 0.4150 0.069 Uiso 1 1 calc R . .
H38C H 1.1253 0.7154 0.4659 0.069 Uiso 1 1 calc R . .
C39 C 0.98239(19) 0.77989(13) 0.32048(9) 0.0561(5) Uani 1 1 d . . .
H39A H 0.9248 0.7514 0.2855 0.084 Uiso 1 1 calc R . .
H39B H 1.0511 0.7958 0.3065 0.084 Uiso 1 1 calc R . .
H39C H 0.9502 0.8363 0.3342 0.084 Uiso 1 1 calc R . .
C40 C 0.90810(14) 0.70005(12) 0.40009(9) 0.0444(4) Uani 1 1 d . . .
H40A H 0.8858 0.7605 0.4136 0.067 Uiso 1 1 calc R . .
H40B H 0.9249 0.6572 0.4359 0.067 Uiso 1 1 calc R . .
H40C H 0.8448 0.6753 0.3664 0.067 Uiso 1 1 calc R . .
C42 C 1.09369(16) 0.34127(12) 0.43542(8) 0.0470(4) Uani 1 1 d . . .
H42A H 1.0807 0.2765 0.4453 0.071 Uiso 1 1 calc R . .
H42B H 1.0382 0.3811 0.4486 0.071 Uiso 1 1 calc R . .
H42C H 1.1722 0.3596 0.4578 0.071 Uiso 1 1 calc R . .
C41 C 1.07796(13) 0.35152(10) 0.36403(7) 0.0337(3) Uani 1 1 d . . .
C43 C 1.16369(19) 0.28481(13) 0.34634(12) 0.0646(6) Uani 1 1 d . . .
H43A H 1.2425 0.3038 0.3677 0.097 Uiso 1 1 calc R . .
H43B H 1.1534 0.2862 0.3006 0.097 Uiso 1 1 calc R . .
H43C H 1.1500 0.2218 0.3594 0.097 Uiso 1 1 calc R . .
C44 C 0.95614(16) 0.31851(12) 0.32922(8) 0.0472(4) Uani 1 1 d . . .
H44A H 0.9403 0.3351 0.2845 0.071 Uiso 1 1 calc R . .
H44B H 0.8993 0.3484 0.3477 0.071 Uiso 1 1 calc R . .
H44C H 0.9512 0.2511 0.3333 0.071 Uiso 1 1 calc R . .
C51 C 0.71333(10) 0.52002(9) 0.13018(6) 0.0206(3) Uani 1 1 d . . .
C52 C 0.75399(11) 0.61168(9) 0.13880(6) 0.0224(3) Uani 1 1 d . A .
C53 C 0.87216(11) 0.62252(10) 0.16605(6) 0.0267(3) Uani 1 1 d . . .
H53 H 0.9029 0.6833 0.1743 0.032 Uiso 1 1 calc R . .
C54 C 0.94524(12) 0.54778(10) 0.18132(7) 0.0289(3) Uani 1 1 d . . .
H54 H 1.0245 0.5573 0.2015 0.035 Uiso 1 1 calc R . .
C55 C 0.90351(11) 0.45887(10) 0.16737(6) 0.0266(3) Uani 1 1 d . . .
H55 H 0.9558 0.4082 0.1760 0.032 Uiso 1 1 calc R . .
C56 C 0.78655(11) 0.44162(9) 0.14096(6) 0.0223(3) Uani 1 1 d . . .
C57 C 0.68046(12) 0.70049(10) 0.12113(7) 0.0280(3) Uani 1 1 d . . .
C58 C 0.5939(4) 0.69246(19) 0.05855(18) 0.0702(14) Uani 0.669(5) 1 d P A 1
H58A H 0.5512 0.7508 0.0488 0.105 Uiso 0.669(5) 1 calc PR A 1
H58B H 0.5402 0.6419 0.0600 0.105 Uiso 0.669(5) 1 calc PR A 1
H58C H 0.6338 0.6794 0.0258 0.105 Uiso 0.669(5) 1 calc PR A 1
C59 C 0.6212(4) 0.7204(2) 0.17348(17) 0.0686(12) Uani 0.669(5) 1 d P A 1
H59A H 0.5848 0.7817 0.1668 0.103 Uiso 0.669(5) 1 calc PR A 1
H59B H 0.6785 0.7192 0.2144 0.103 Uiso 0.669(5) 1 calc PR A 1
H59C H 0.5623 0.6731 0.1728 0.103 Uiso 0.669(5) 1 calc PR A 1
C60 C 0.7575(2) 0.78387(18) 0.1184(2) 0.0585(11) Uani 0.669(5) 1 d P A 1
H60A H 0.8036 0.7712 0.0885 0.088 Uiso 0.669(5) 1 calc PR A 1
H60B H 0.8090 0.7951 0.1603 0.088 Uiso 0.669(5) 1 calc PR A 1
H60C H 0.7094 0.8388 0.1046 0.088 Uiso 0.669(5) 1 calc PR A 1
C58' C 0.5500(5) 0.6892(4) 0.0861(3) 0.0400(14) Uiso 0.331(5) 1 d P A 2
H58D H 0.5174 0.7499 0.0711 0.060 Uiso 0.331(5) 1 calc PR A 2
H58E H 0.5085 0.6632 0.1151 0.060 Uiso 0.331(5) 1 calc PR A 2
H58F H 0.5423 0.6473 0.0500 0.060 Uiso 0.331(5) 1 calc PR A 2
C59' C 0.6809(5) 0.7585(4) 0.1787(2) 0.0363(13) Uiso 0.331(5) 1 d P A 2
H59D H 0.6333 0.8139 0.1658 0.054 Uiso 0.331(5) 1 calc PR A 2
H59E H 0.7601 0.7772 0.1995 0.054 Uiso 0.331(5) 1 calc PR A 2
H59F H 0.6496 0.7220 0.2081 0.054 Uiso 0.331(5) 1 calc PR A 2
C60' C 0.7304(5) 0.7583(4) 0.0750(3) 0.0386(14) Uiso 0.331(5) 1 d P A 2
H60D H 0.7204 0.7242 0.0354 0.058 Uiso 0.331(5) 1 calc PR A 2
H60E H 0.8126 0.7695 0.0938 0.058 Uiso 0.331(5) 1 calc PR A 2
H60F H 0.6897 0.8177 0.0667 0.058 Uiso 0.331(5) 1 calc PR A 2
C61 C 0.74405(12) 0.34133(9) 0.12540(6) 0.0264(3) Uani 1 1 d . . .
C62 C 0.84557(13) 0.27472(10) 0.12903(8) 0.0383(4) Uani 1 1 d . . .
H62A H 0.8159 0.2129 0.1149 0.057 Uiso 1 1 calc R . .
H62B H 0.8929 0.2712 0.1727 0.057 Uiso 1 1 calc R . .
H62C H 0.8926 0.2976 0.1018 0.057 Uiso 1 1 calc R . .
C63 C 0.66610(15) 0.33336(11) 0.05816(8) 0.0434(4) Uani 1 1 d . . .
H63A H 0.5965 0.3707 0.0544 0.065 Uiso 1 1 calc R . .
H63B H 0.6444 0.2683 0.0490 0.065 Uiso 1 1 calc R . .
H63C H 0.7076 0.3559 0.0281 0.065 Uiso 1 1 calc R . .
C64 C 0.67869(14) 0.30656(11) 0.17259(8) 0.0386(4) Uani 1 1 d . . .
H64A H 0.6063 0.3410 0.1665 0.058 Uiso 1 1 calc R . .
H64B H 0.7262 0.3162 0.2157 0.058 Uiso 1 1 calc R . .
H64C H 0.6619 0.2403 0.1657 0.058 Uiso 1 1 calc R . .
B1 B 0.83459(13) 0.50638(11) 0.35721(7) 0.0246(3) Uani 1 1 d . . .
B2 B 0.52709(13) 0.50174(11) 0.15053(7) 0.0253(3) Uani 1 1 d . . .
H1 H 0.8489(19) 0.5319(14) 0.2749(10) 0.060(6) Uiso 1 1 d . . .
H3 H 0.641(2) 0.5180(17) 0.2293(12) 0.087(8) Uiso 1 1 d . . .

loop_
_atom_site_aniso_label
_atom_site_aniso_U_11
_atom_site_aniso_U_22
_atom_site_aniso_U_33
_atom_site_aniso_U_23
_atom_site_aniso_U_13
_atom_site_aniso_U_12
O1 0.0231(5) 0.0506(7) 0.0238(5) 0.0024(4) 0.0075(4) -0.0051(5)
O2 0.0202(5) 0.0292(5) 0.0238(5) 0.0018(4) 0.0079(4) -0.0012(4)
O3 0.0241(6) 0.0735(9) 0.0268(6) -0.0072(5) 0.0070(4) -0.0077(5)
O4 0.0167(4) 0.0280(5) 0.0246(5) -0.0001(4) 0.0038(4) -0.0012(4)
C11 0.0254(7) 0.0222(7) 0.0271(7) -0.0016(5) 0.0091(5) -0.0009(5)
C12 0.0262(7) 0.0376(8) 0.0287(7) 0.0029(6) 0.0082(6) -0.0014(6)
C13 0.0241(7) 0.0402(9) 0.0430(9) 0.0036(7) 0.0118(6) -0.0003(6)
C14 0.0359(8) 0.0316(8) 0.0409(8) 0.0041(6) 0.0229(7) 0.0015(6)
C15 0.0395(9) 0.0440(9) 0.0283(8) 0.0052(6) 0.0144(6) 0.0019(7)
C16 0.0277(7) 0.0391(8) 0.0287(7) 0.0014(6) 0.0079(6) -0.0017(6)
C21 0.0225(7) 0.0208(7) 0.0317(7) -0.0005(5) 0.0081(6) -0.0003(5)
C22 0.0238(7) 0.0300(8) 0.0350(8) 0.0030(6) 0.0069(6) -0.0009(6)
C23 0.0268(7) 0.0373(9) 0.0373(8) 0.0019(6) -0.0006(6) -0.0017(6)
C24 0.0198(7) 0.0326(8) 0.0589(10) -0.0019(7) 0.0064(7) -0.0013(6)
C25 0.0250(7) 0.0343(8) 0.0515(10) -0.0046(7) 0.0180(7) -0.0019(6)
C26 0.0274(7) 0.0308(8) 0.0350(8) -0.0040(6) 0.0113(6) -0.0001(6)
C31 0.0170(6) 0.0309(7) 0.0189(6) 0.0008(5) 0.0035(5) -0.0008(5)
C32 0.0193(6) 0.0287(7) 0.0207(6) -0.0001(5) 0.0026(5) -0.0001(5)
C33 0.0238(7) 0.0312(8) 0.0265(7) -0.0005(6) 0.0060(5) -0.0056(6)
C34 0.0211(7) 0.0397(8) 0.0298(7) -0.0037(6) 0.0090(6) -0.0031(6)
C35 0.0237(7) 0.0350(8) 0.0305(7) -0.0050(6) 0.0078(6) 0.0030(6)
C36 0.0239(7) 0.0281(7) 0.0256(7) -0.0015(5) 0.0041(5) 0.0004(6)
C37 0.0245(7) 0.0271(7) 0.0278(7) 0.0003(5) 0.0073(5) 0.0014(6)
C38 0.0347(9) 0.0464(10) 0.0551(11) -0.0206(8) 0.0071(7) 0.0020(7)
C39 0.0806(14) 0.0447(11) 0.0477(10) 0.0126(8) 0.0251(10) 0.0275(10)
C40 0.0369(9) 0.0351(9) 0.0683(11) -0.0108(8) 0.0266(8) 0.0014(7)
C42 0.0613(11) 0.0338(9) 0.0420(9) 0.0097(7) 0.0064(8) 0.0060(8)
C41 0.0369(8) 0.0267(8) 0.0389(8) -0.0003(6) 0.0124(6) 0.0022(6)
C43 0.0756(14) 0.0299(10) 0.1045(17) -0.0007(10) 0.0524(13) 0.0092(9)
C44 0.0548(11) 0.0347(9) 0.0488(10) -0.0012(7) 0.0079(8) -0.0137(8)
C51 0.0164(6) 0.0276(7) 0.0182(6) -0.0005(5) 0.0052(5) -0.0017(5)
C52 0.0242(7) 0.0242(7) 0.0204(6) -0.0022(5) 0.0085(5) 0.0005(5)
C53 0.0246(7) 0.0260(7) 0.0305(7) -0.0041(6) 0.0090(5) -0.0054(6)
C54 0.0188(6) 0.0336(8) 0.0335(7) -0.0024(6) 0.0052(5) -0.0036(6)
C55 0.0217(7) 0.0280(7) 0.0305(7) 0.0013(6) 0.0072(5) 0.0034(6)
C56 0.0222(6) 0.0250(7) 0.0203(6) 0.0003(5) 0.0067(5) -0.0002(5)
C57 0.0260(7) 0.0231(7) 0.0337(8) -0.0034(6) 0.0059(6) 0.0011(6)
C58 0.089(3) 0.0279(14) 0.061(2) 0.0018(14) -0.039(2) 0.0105(15)
C59 0.083(3) 0.047(2) 0.092(3) 0.0066(17) 0.054(2) 0.0334(19)
C60 0.0391(15) 0.0275(14) 0.103(3) 0.0172(15) 0.0078(16) 0.0021(11)
C61 0.0267(7) 0.0224(7) 0.0289(7) 0.0006(5) 0.0050(5) -0.0004(5)
C62 0.0369(8) 0.0243(8) 0.0535(10) -0.0024(7) 0.0115(7) 0.0029(6)
C63 0.0556(10) 0.0282(8) 0.0367(9) -0.0075(6) -0.0054(7) 0.0005(7)
C64 0.0402(9) 0.0293(8) 0.0493(10) 0.0041(7) 0.0169(7) -0.0064(7)
B1 0.0237(8) 0.0249(8) 0.0252(8) -0.0010(6) 0.0063(6) -0.0012(6)
B2 0.0238(8) 0.0254(8) 0.0274(8) -0.0010(6) 0.0080(6) -0.0012(6)

loop_
_atom_type_symbol
_atom_type_description
_atom_type_scat_dispersion_real
_atom_type_scat_dispersion_imag
_atom_type_scat_source
C C 0.0033 0.0016 'International Tables Vol C Tables 4.2.6.8 and 6.1.1.4'
H H 0.0000 0.0000 'International Tables Vol C Tables 4.2.6.8 and 6.1.1.4'
B B 0.0013 0.0007 'International Tables Vol C Tables 4.2.6.8 and 6.1.1.4'
O O 0.0106 0.0060 'International Tables Vol C Tables 4.2.6.8 and 6.1.1.4'

loop_
_geom_angle_atom_site_label_1
_geom_angle_atom_site_label_2
_geom_angle_atom_site_label_3
_geom_angle
_geom_angle_site_symmetry_1
_geom_angle_site_symmetry_3
_geom_angle_publ_flag
B1 O1 H1 116.1(14) . . ?
B1 O2 C31 123.83(10) . . ?
B2 O3 H3 118.9(17) . . ?
B2 O4 C51 120.78(10) . . ?
C16 C11 C12 117.35(12) . . ?
C16 C11 B1 120.53(12) . . ?
C12 C11 B1 122.12(12) . . ?
C13 C12 C11 120.97(13) . . ?
C13 C12 H12 119.5 . . ?
C11 C12 H12 119.5 . . ?
C14 C13 C12 120.44(14) . . ?
C14 C13 H13 119.8 . . ?
C12 C13 H13 119.8 . . ?
C13 C14 C15 119.73(13) . . ?
C13 C14 H14 120.1 . . ?
C15 C14 H14 120.1 . . ?
C14 C15 C16 120.01(14) . . ?
C14 C15 H15 120.0 . . ?
C16 C15 H15 120.0 . . ?
C15 C16 C11 121.48(13) . . ?
C15 C16 H16 119.3 . . ?
C11 C16 H16 119.3 . . ?
C22 C21 C26 117.83(13) . . ?
C22 C21 B2 122.36(12) . . ?
C26 C21 B2 119.81(12) . . ?
C23 C22 C21 121.16(14) . . ?
C23 C22 H22 119.4 . . ?
C21 C22 H22 119.4 . . ?
C24 C23 C22 119.85(14) . . ?
C24 C23 H23 120.1 . . ?
C22 C23 H23 120.1 . . ?
C25 C24 C23 120.00(13) . . ?
C25 C24 H24 120.0 . . ?
C23 C24 H24 120.0 . . ?
C24 C25 C26 120.07(14) . . ?
C24 C25 H25 120.0 . . ?
C26 C25 H25 120.0 . . ?
C25 C26 C21 121.10(14) . . ?
C25 C26 H26 119.4 . . ?
C21 C26 H26 119.4 . . ?
O2 C31 C32 119.44(11) . . ?
O2 C31 C36 116.92(12) . . ?
C32 C31 C36 123.53(12) . . ?
C33 C32 C31 115.73(12) . . ?
C33 C32 C37 115.86(12) . . ?
C31 C32 C37 128.31(11) . . ?
C34 C33 C32 122.33(13) . . ?
C34 C33 H33 118.8 . . ?
C32 C33 H33 118.8 . . ?
C33 C34 C35 120.05(13) . . ?
C33 C34 H34 120.0 . . ?
C35 C34 H34 120.0 . . ?
C34 C35 C36 121.72(13) . . ?
C34 C35 H35 119.1 . . ?
C36 C35 H35 119.1 . . ?
C35 C36 C31 116.48(13) . . ?
C35 C36 C41 120.06(12) . . ?
C31 C36 C41 123.38(12) . . ?
C40 C37 C38 106.53(12) . . ?
C40 C37 C39 106.22(13) . . ?
C38 C37 C39 108.49(14) . . ?
C40 C37 C32 117.25(12) . . ?
C38 C37 C32 108.42(11) . . ?
C39 C37 C32 109.62(12) . . ?
C37 C38 H38A 109.5 . . ?
C37 C38 H38B 109.5 . . ?
H38A C38 H38B 109.5 . . ?
C37 C38 H38C 109.5 . . ?
H38A C38 H38C 109.5 . . ?
H38B C38 H38C 109.5 . . ?
C37 C39 H39A 109.5 . . ?
C37 C39 H39B 109.5 . . ?
H39A C39 H39B 109.5 . . ?
C37 C39 H39C 109.5 . . ?
H39A C39 H39C 109.5 . . ?
H39B C39 H39C 109.5 . . ?
C37 C40 H40A 109.5 . . ?
C37 C40 H40B 109.5 . . ?
H40A C40 H40B 109.5 . . ?
C37 C40 H40C 109.5 . . ?
H40A C40 H40C 109.5 . . ?
H40B C40 H40C 109.5 . . ?
C41 C42 H42A 109.5 . . ?
C41 C42 H42B 109.5 . . ?
H42A C42 H42B 109.5 . . ?
C41 C42 H42C 109.5 . . ?
H42A C42 H42C 109.5 . . ?
H42B C42 H42C 109.5 . . ?
C43 C41 C42 106.63(15) . . ?
C43 C41 C44 107.15(15) . . ?
C42 C41 C44 108.98(14) . . ?
C43 C41 C36 111.48(13) . . ?
C42 C41 C36 110.24(12) . . ?
C44 C41 C36 112.14(12) . . ?
C41 C43 H43A 109.5 . . ?
C41 C43 H43B 109.5 . . ?
H43A C43 H43B 109.5 . . ?
C41 C43 H43C 109.5 . . ?
H43A C43 H43C 109.5 . . ?
H43B C43 H43C 109.5 . . ?
C41 C44 H44A 109.5 . . ?
C41 C44 H44B 109.5 . . ?
H44A C44 H44B 109.5 . . ?
C41 C44 H44C 109.5 . . ?
H44A C44 H44C 109.5 . . ?
H44B C44 H44C 109.5 . . ?
O4 C51 C52 118.91(11) . . ?
O4 C51 C56 117.68(11) . . ?
C52 C51 C56 123.40(11) . . ?
C53 C52 C51 116.20(12) . . ?
C53 C52 C57 117.68(12) . . ?
C51 C52 C57 126.12(11) . . ?
C54 C53 C52 121.94(13) . . ?
C54 C53 H53 119.0 . . ?
C52 C53 H53 119.0 . . ?
C53 C54 C55 120.10(12) . . ?
C53 C54 H54 120.0 . . ?
C55 C54 H54 120.0 . . ?
C54 C55 C56 121.69(13) . . ?
C54 C55 H55 119.2 . . ?
C56 C55 H55 119.2 . . ?
C55 C56 C51 116.23(12) . . ?
C55 C56 C61 119.90(12) . . ?
C51 C56 C61 123.86(11) . . ?
C58 C57 C59' 131.3(3) . . ?
C58 C57 C60 107.9(2) . . ?
C59' C57 C60 74.2(3) . . ?
C58 C57 C59 110.9(3) . . ?
C59' C57 C59 33.9(2) . . ?
C60 C57 C59 106.7(2) . . ?
C58 C57 C52 112.39(15) . . ?
C59' C57 C52 111.7(2) . . ?
C60 C57 C52 110.44(14) . . ?
C59 C57 C52 108.31(15) . . ?
C58 C57 C60' 74.7(3) . . ?
C59' C57 C60' 109.3(3) . . ?
C60 C57 C60' 37.7(2) . . ?
C59 C57 C60' 136.6(3) . . ?
C52 C57 C60' 108.5(2) . . ?
C58 C57 C58' 34.2(2) . . ?
C59' C57 C58' 104.7(3) . . ?
C60 C57 C58' 127.0(3) . . ?
C59 C57 C58' 77.7(3) . . ?
C52 C57 C58' 118.1(2) . . ?
C60' C57 C58' 104.1(3) . . ?
C57 C58 H58A 109.5 . . ?
C57 C58 H58B 109.5 . . ?
C57 C58 H58C 109.5 . . ?
C57 C59 H59A 109.5 . . ?
C57 C59 H59B 109.5 . . ?
C57 C59 H59C 109.5 . . ?
C57 C60 H60A 109.5 . . ?
C57 C60 H60B 109.5 . . ?
C57 C60 H60C 109.5 . . ?
C57 C58' H58D 109.5 . . ?
C57 C58' H58E 109.5 . . ?
H58D C58' H58E 109.5 . . ?
C57 C58' H58F 109.5 . . ?
H58D C58' H58F 109.5 . . ?
H58E C58' H58F 109.5 . . ?
C57 C59' H59D 109.5 . . ?
C57 C59' H59E 109.5 . . ?
H59D C59' H59E 109.5 . . ?
C57 C59' H59F 109.5 . . ?
H59D C59' H59F 109.5 . . ?
H59E C59' H59F 109.5 . . ?
C57 C60' H60D 109.5 . . ?
C57 C60' H60E 109.5 . . ?
H60D C60' H60E 109.5 . . ?
C57 C60' H60F 109.5 . . ?
H60D C60' H60F 109.5 . . ?
H60E C60' H60F 109.5 . . ?
C63 C61 C62 106.27(12) . . ?
C63 C61 C64 109.51(13) . . ?
C62 C61 C64 107.37(12) . . ?
C63 C61 C56 111.57(11) . . ?
C62 C61 C56 111.22(11) . . ?
C64 C61 C56 110.73(11) . . ?
C61 C62 H62A 109.5 . . ?
C61 C62 H62B 109.5 . . ?
H62A C62 H62B 109.5 . . ?
C61 C62 H62C 109.5 . . ?
H62A C62 H62C 109.5 . . ?
H62B C62 H62C 109.5 . . ?
C61 C63 H63A 109.5 . . ?
C61 C63 H63B 109.5 . . ?
H63A C63 H63B 109.5 . . ?
C61 C63 H63C 109.5 . . ?
H63A C63 H63C 109.5 . . ?
H63B C63 H63C 109.5 . . ?
C61 C64 H64A 109.5 . . ?
C61 C64 H64B 109.5 . . ?
H64A C64 H64B 109.5 . . ?
C61 C64 H64C 109.5 . . ?
H64A C64 H64C 109.5 . . ?
H64B C64 H64C 109.5 . . ?
O1 B1 O2 123.11(12) . . ?
O1 B1 C11 119.86(12) . . ?
O2 B1 C11 117.03(12) . . ?
O3 B2 O4 123.97(13) . . ?
O3 B2 C21 118.32(12) . . ?
O4 B2 C21 117.71(12) . . ?

loop_
_geom_bond_atom_site_label_1
_geom_bond_atom_site_label_2
_geom_bond_distance
_geom_bond_site_symmetry_2
_geom_bond_publ_flag
O1 B1 1.3694(18) . ?
O1 H1 0.84(2) . ?
O2 B1 1.3700(18) . ?
O2 C31 1.3967(15) . ?
O3 B2 1.3487(19) . ?
O3 H3 0.86(3) . ?
O4 B2 1.3744(18) . ?
O4 C51 1.3944(15) . ?
C11 C16 1.3967(19) . ?
C11 C12 1.399(2) . ?
C11 B1 1.564(2) . ?
C12 C13 1.388(2) . ?
C12 H12 0.9500 . ?
C13 C14 1.378(2) . ?
C13 H13 0.9500 . ?
C14 C15 1.378(2) . ?
C14 H14 0.9500 . ?
C15 C16 1.387(2) . ?
C15 H15 0.9500 . ?
C16 H16 0.9500 . ?
C21 C22 1.396(2) . ?
C21 C26 1.3998(19) . ?
C21 B2 1.565(2) . ?
C22 C23 1.389(2) . ?
C22 H22 0.9500 . ?
C23 C24 1.387(2) . ?
C23 H23 0.9500 . ?
C24 C25 1.381(2) . ?
C24 H24 0.9500 . ?
C25 C26 1.387(2) . ?
C25 H25 0.9500 . ?
C26 H26 0.9500 . ?
C31 C32 1.4075(19) . ?
C31 C36 1.4152(19) . ?
C32 C33 1.4042(18) . ?
C32 C37 1.5526(19) . ?
C33 C34 1.374(2) . ?
C33 H33 0.9500 . ?
C34 C35 1.380(2) . ?
C34 H34 0.9500 . ?
C35 C36 1.393(2) . ?
C35 H35 0.9500 . ?
C36 C41 1.542(2) . ?
C37 C40 1.527(2) . ?
C37 C38 1.533(2) . ?
C37 C39 1.534(2) . ?
C38 H38A 0.9800 . ?
C38 H38B 0.9800 . ?
C38 H38C 0.9800 . ?
C39 H39A 0.9800 . ?
C39 H39B 0.9800 . ?
C39 H39C 0.9800 . ?
C40 H40A 0.9800 . ?
C40 H40B 0.9800 . ?
C40 H40C 0.9800 . ?
C42 C41 1.537(2) . ?
C42 H42A 0.9800 . ?
C42 H42B 0.9800 . ?
C42 H42C 0.9800 . ?
C41 C43 1.531(2) . ?
C41 C44 1.539(2) . ?
C43 H43A 0.9800 . ?
C43 H43B 0.9800 . ?
C43 H43C 0.9800 . ?
C44 H44A 0.9800 . ?
C44 H44B 0.9800 . ?
C44 H44C 0.9800 . ?
C51 C52 1.4047(18) . ?
C51 C56 1.4139(18) . ?
C52 C53 1.3982(18) . ?
C52 C57 1.5467(18) . ?
C53 C54 1.375(2) . ?
C53 H53 0.9500 . ?
C54 C55 1.382(2) . ?
C54 H54 0.9500 . ?
C55 C56 1.3956(19) . ?
C55 H55 0.9500 . ?
C56 C61 1.5421(18) . ?
C57 C58 1.496(3) . ?
C57 C59' 1.516(5) . ?
C57 C60 1.528(3) . ?
C57 C59 1.529(3) . ?
C57 C60' 1.548(5) . ?
C57 C58' 1.564(6) . ?
C58 H58A 0.9800 . ?
C58 H58B 0.9800 . ?
C58 H58C 0.9800 . ?
C59 H59A 0.9800 . ?
C59 H59B 0.9800 . ?
C59 H59C 0.9800 . ?
C60 H60A 0.9800 . ?
C60 H60B 0.9800 . ?
C60 H60C 0.9800 . ?
C58' H58D 0.9800 . ?
C58' H58E 0.9800 . ?
C58' H58F 0.9800 . ?
C59' H59D 0.9800 . ?
C59' H59E 0.9800 . ?
C59' H59F 0.9800 . ?
C60' H60D 0.9800 . ?
C60' H60E 0.9800 . ?
C60' H60F 0.9800 . ?
C61 C63 1.533(2) . ?
C61 C62 1.538(2) . ?
C61 C64 1.538(2) . ?
C62 H62A 0.9800 . ?
C62 H62B 0.9800 . ?
C62 H62C 0.9800 . ?
C63 H63A 0.9800 . ?
C63 H63B 0.9800 . ?
C63 H63C 0.9800 . ?
C64 H64A 0.9800 . ?
C64 H64B 0.9800 . ?
C64 H64C 0.9800 . ?

loop_
_geom_hbond_atom_site_label_D
_geom_hbond_atom_site_label_H
_geom_hbond_atom_site_label_A
_geom_hbond_distance_DH
_geom_hbond_distance_HA
_geom_hbond_distance_DA
_geom_hbond_angle_DHA
_geom_hbond_site_symmetry_A
O3 H3 O1 0.86(3) 2.04(3) 2.8638(15) 160(2) .
